data_4129377
loop_
_publ_author_name
'Siedschlag, Randall B.'
'Bernales, Varinia'
'Vogiatzis, Konstantinos D.'
'Planas, Nora'
'Clouston, Laura J.'
'Bill, Eckhard'
'Gagliardi, Laura'
'Lu, Connie C.'

_publ_section_title
;
 Catalytic silylation of dinitrogen with a dicobalt complex.
;
_journal_issue 14
_journal_name_full 'Journal of the American Chemical Society'
_journal_page_first 4638
_journal_page_last 4641
_journal_paper_doi 10.1021/jacs.5b01445
_journal_volume 137
_journal_year 2015
_chemical_formula_moiety 'C39 H60 Co2 N6 P3, C18 H36 K N2 O6'
_chemical_formula_sum 'C57 H96 Co2 K N8 O6 P3'
_chemical_formula_weight 1239.33
_space_group_IT_number 61
_space_group_name_Hall '-P 2ac 2ab'
_space_group_name_H-M_alt 'P b c a'
_symmetry_cell_setting orthorhombic
_symmetry_space_group_name_H-M 'P b c a'
_atom_sites_solution_hydrogens geom
_atom_sites_solution_primary direct
_atom_sites_solution_secondary difmap
_audit_creation_method SHELXL-97
_cell_angle_alpha 90.00
_cell_angle_beta 90.00
_cell_angle_gamma 90.00
_cell_formula_units_Z 8
_cell_length_a 21.5306(17)
_cell_length_b 19.8037(15)
_cell_length_c 31.964(3)
_cell_measurement_temperature 173(2)
_cell_measurement_theta_max 19.2575
_cell_measurement_theta_min 2.243
_cell_volume 13629(2)
_computing_cell_refinement 'SAINT, Bruker'
_computing_data_collection 'APEX II, Bruker'
_computing_data_reduction 'SAINT, Bruker'
_computing_molecular_graphics 'SHELXTL, Bruker'
_computing_structure_refinement 'SHELXL-97 (Sheldrick, 2008)'
_computing_structure_solution 'SHELXS-97 (Sheldrick, 2008)'
_diffrn_ambient_temperature 173(2)
_diffrn_measured_fraction_theta_full 0.998
_diffrn_measured_fraction_theta_max 0.998
_diffrn_measurement_device_type 'Bruker APEX II CCD'
_diffrn_measurement_method 'area detector, omega scans per phi'
_diffrn_radiation_monochromator graphite
_diffrn_radiation_source 'normal-focus sealed tube'
_diffrn_radiation_type MoK\a
_diffrn_radiation_wavelength 0.71073
_diffrn_reflns_av_R_equivalents 0.1118
_diffrn_reflns_av_sigmaI/netI 0.0993
_diffrn_reflns_limit_h_max 27
_diffrn_reflns_limit_h_min -25
_diffrn_reflns_limit_k_max 25
_diffrn_reflns_limit_k_min -25
_diffrn_reflns_limit_l_max 38
_diffrn_reflns_limit_l_min -41
_diffrn_reflns_number 83137
_diffrn_reflns_theta_full 27.55
_diffrn_reflns_theta_max 27.55
_diffrn_reflns_theta_min 1.27
_exptl_absorpt_coefficient_mu 0.668
_exptl_absorpt_correction_T_max 0.9362
_exptl_absorpt_correction_T_min 0.7758
_exptl_absorpt_correction_type multi-scan
_exptl_absorpt_process_details 'SADABS, R. Blessing, 1995'
_exptl_crystal_colour orange
_exptl_crystal_density_diffrn 1.208
_exptl_crystal_density_method 'not measured'
_exptl_crystal_description needle
_exptl_crystal_F_000 5280
_exptl_crystal_size_max 0.40
_exptl_crystal_size_mid 0.20
_exptl_crystal_size_min 0.10
_platon_squeeze_details
;
Unmodelable electron density were removed using PLATON SQUEEZE.
A volume of 212 Ang3 accounting for 427 electrons was removed.
;
_refine_diff_density_max 0.549
_refine_diff_density_min -0.610
_refine_diff_density_rms 0.089
_refine_ls_extinction_method none
_refine_ls_goodness_of_fit_ref 0.928
_refine_ls_hydrogen_treatment constr
_refine_ls_matrix_type full
_refine_ls_number_parameters 702
_refine_ls_number_reflns 15693
_refine_ls_number_restraints 0
_refine_ls_restrained_S_all 0.928
_refine_ls_R_factor_all 0.1200
_refine_ls_R_factor_gt 0.0582
_refine_ls_shift/su_max 0.001
_refine_ls_shift/su_mean 0.000
_refine_ls_structure_factor_coef Fsqd
_refine_ls_weighting_details 'calc w=1/[\s^2^(Fo^2^)+(0.0604P)^2^+0.0000P] where P=(Fo^2^+2Fc^2^)/3'
_refine_ls_weighting_scheme calc
_refine_ls_wR_factor_gt 0.1203
_refine_ls_wR_factor_ref 0.1410
_reflns_number_gt 8464
_reflns_number_total 15693
_reflns_threshold_expression >2sigma(I)
_cod_data_source_file ja5b01445_si_001.cif
_cod_data_source_block 13114sq_complex2
_cod_original_sg_symbol_H-M Pbca
_cod_database_code 4129377

loop_
_symmetry_equiv_pos_as_xyz
'x, y, z'
'x+1/2, -y+1/2, -z'
'-x, y+1/2, -z+1/2'
'-x+1/2, -y, z+1/2'
'-x, -y, -z'
'-x-1/2, y-1/2, z'
'x, -y-1/2, z-1/2'
'x-1/2, y, -z-1/2'

loop_
_atom_site_label
_atom_site_type_symbol
_atom_site_fract_x
_atom_site_fract_y
_atom_site_fract_z
_atom_site_U_iso_or_equiv
_atom_site_adp_type
_atom_site_occupancy
_atom_site_symmetry_multiplicity
_atom_site_calc_flag
_atom_site_refinement_flags
Co2 Co -0.32921(2) 0.91990(2) 0.259134(15) 0.02977(13) Uani 1 1 d .
Co1 Co -0.31763(2) 0.93242(2) 0.176108(14) 0.02416(12) Uani 1 1 d .
N1 N -0.30680(12) 0.94157(13) 0.10996(8) 0.0242(6) Uani 1 1 d .
C1 C -0.28007(15) 0.87639(17) 0.09722(11) 0.0280(8) Uani 1 1 d .
C2 C -0.24819(16) 0.86672(18) 0.06049(11) 0.0317(8) Uani 1 1 d .
H2A H -0.2433 0.9034 0.0416 0.038 Uiso 1 1 calc R
C3 C -0.22283(16) 0.80400(19) 0.05039(12) 0.0379(9) Uani 1 1 d .
H3A H -0.2003 0.7978 0.0251 0.046 Uiso 1 1 calc R
C4 C -0.23116(16) 0.75125(19) 0.07787(12) 0.0387(10) Uani 1 1 d .
H4A H -0.2144 0.7082 0.0712 0.046 Uiso 1 1 calc R
C5 C -0.26329(16) 0.75936(17) 0.11479(11) 0.0335(9) Uani 1 1 d .
H5A H -0.2686 0.7217 0.1329 0.040 Uiso 1 1 calc R
C6 C -0.28867(15) 0.82276(17) 0.12638(11) 0.0300(8) Uani 1 1 d .
N2 N -0.31910(13) 0.83736(13) 0.16298(8) 0.0269(6) Uani 1 1 d .
C7 C -0.32799(16) 0.78195(17) 0.19201(11) 0.0321(8) Uani 1 1 d .
H7A H -0.2880 0.7585 0.1966 0.039 Uiso 1 1 calc R
H7B H -0.3577 0.7491 0.1800 0.039 Uiso 1 1 calc R
P1 P -0.35814(4) 0.81407(4) 0.24246(3) 0.0282(2) Uani 1 1 d .
C8 C -0.44194(16) 0.79016(18) 0.23589(11) 0.0324(8) Uani 1 1 d .
H8A H -0.4434 0.7437 0.2236 0.039 Uiso 1 1 calc R
C9 C -0.47276(17) 0.83814(19) 0.20507(12) 0.0391(9) Uani 1 1 d .
H9A H -0.5164 0.8252 0.2014 0.059 Uiso 1 1 calc R
H9B H -0.4513 0.8357 0.1781 0.059 Uiso 1 1 calc R
H9C H -0.4705 0.8844 0.2159 0.059 Uiso 1 1 calc R
C10 C -0.47821(18) 0.7891(2) 0.27704(12) 0.0444(10) Uani 1 1 d .
H10A H -0.5213 0.7757 0.2716 0.067 Uiso 1 1 calc R
H10B H -0.4775 0.8342 0.2897 0.067 Uiso 1 1 calc R
H10C H -0.4591 0.7566 0.2963 0.067 Uiso 1 1 calc R
C11 C -0.32743(18) 0.74338(18) 0.27581(12) 0.0396(10) Uani 1 1 d .
H11A H -0.2825 0.7400 0.2682 0.048 Uiso 1 1 calc R
C12 C -0.3274(2) 0.7574(2) 0.32256(12) 0.0558(12) Uani 1 1 d .
H12A H -0.3101 0.7183 0.3374 0.084 Uiso 1 1 calc R
H12B H -0.3700 0.7654 0.3321 0.084 Uiso 1 1 calc R
H12C H -0.3019 0.7973 0.3284 0.084 Uiso 1 1 calc R
C13 C -0.35399(19) 0.67338(18) 0.26593(14) 0.0534(12) Uani 1 1 d .
H13A H -0.3351 0.6398 0.2845 0.080 Uiso 1 1 calc R
H13B H -0.3448 0.6617 0.2368 0.080 Uiso 1 1 calc R
H13C H -0.3991 0.6738 0.2701 0.080 Uiso 1 1 calc R
C14 C -0.26291(16) 0.99811(16) 0.10512(10) 0.0277(8) Uani 1 1 d .
C15 C -0.25625(17) 1.03292(17) 0.06846(11) 0.0318(8) Uani 1 1 d .
H15A H -0.2825 1.0229 0.0454 0.038 Uiso 1 1 calc R
C16 C -0.21099(19) 1.08326(18) 0.06465(12) 0.0390(10) Uani 1 1 d .
H16A H -0.2066 1.1077 0.0392 0.047 Uiso 1 1 calc R
C17 C -0.17327(18) 1.09684(18) 0.09788(12) 0.0374(9) Uani 1 1 d .
H17A H -0.1418 1.1302 0.0951 0.045 Uiso 1 1 calc R
C18 C -0.17977(17) 1.06305(17) 0.13560(11) 0.0334(8) Uani 1 1 d .
H18A H -0.1530 1.0737 0.1583 0.040 Uiso 1 1 calc R
C19 C -0.22588(15) 1.01286(16) 0.14070(10) 0.0260(8) Uani 1 1 d .
N3 N -0.23889(12) 0.97903(13) 0.17726(8) 0.0254(6) Uani 1 1 d .
C20 C -0.20023(16) 0.99243(17) 0.21327(10) 0.0288(8) Uani 1 1 d .
H20A H -0.2049 1.0400 0.2222 0.035 Uiso 1 1 calc R
H20B H -0.1560 0.9844 0.2063 0.035 Uiso 1 1 calc R
P2 P -0.22507(4) 0.93515(4) 0.25571(3) 0.0265(2) Uani 1 1 d .
C21 C -0.18741(17) 0.9783(2) 0.30134(11) 0.0383(9) Uani 1 1 d .
H21A H -0.2094 1.0226 0.3040 0.046 Uiso 1 1 calc R
C22 C -0.1970(2) 0.9435(3) 0.34302(13) 0.0870(19) Uani 1 1 d .
H22A H -0.1899 0.9758 0.3657 0.130 Uiso 1 1 calc R
H22B H -0.1678 0.9058 0.3456 0.130 Uiso 1 1 calc R
H22C H -0.2397 0.9263 0.3447 0.130 Uiso 1 1 calc R
C23 C -0.11905(18) 0.9964(2) 0.29646(12) 0.0504(11) Uani 1 1 d .
H23A H -0.1061 1.0251 0.3199 0.076 Uiso 1 1 calc R
H23B H -0.1130 1.0209 0.2701 0.076 Uiso 1 1 calc R
H23C H -0.0941 0.9551 0.2962 0.076 Uiso 1 1 calc R
C24 C -0.1694(3) 0.8647(2) 0.24490(14) 0.0729(16) Uani 1 1 d .
H24A H -0.1293 0.8891 0.2494 0.088 Uiso 1 1 calc R
C25 C -0.1607(3) 0.8434(3) 0.20380(15) 0.103(2) Uani 1 1 d .
H25A H -0.1303 0.8065 0.2032 0.155 Uiso 1 1 calc R
H25B H -0.1453 0.8812 0.1869 0.155 Uiso 1 1 calc R
H25C H -0.2002 0.8274 0.1923 0.155 Uiso 1 1 calc R
C26 C -0.16420(19) 0.81269(19) 0.27855(13) 0.0496(11) Uani 1 1 d .
H26A H -0.1449 0.7718 0.2671 0.074 Uiso 1 1 calc R
H26B H -0.2057 0.8018 0.2892 0.074 Uiso 1 1 calc R
H26C H -0.1386 0.8303 0.3014 0.074 Uiso 1 1 calc R
C27 C -0.36997(16) 0.95410(17) 0.09445(10) 0.0283(8) Uani 1 1 d .
C28 C -0.38798(17) 0.94230(18) 0.05381(10) 0.0343(9) Uani 1 1 d .
H28A H -0.3584 0.9265 0.0341 0.041 Uiso 1 1 calc R
C29 C -0.44883(18) 0.9532(2) 0.04125(11) 0.0414(10) Uani 1 1 d .
H29A H -0.4612 0.9447 0.0132 0.050 Uiso 1 1 calc R
C30 C -0.49116(18) 0.9767(2) 0.07032(12) 0.0435(10) Uani 1 1 d .
H30A H -0.5329 0.9841 0.0619 0.052 Uiso 1 1 calc R
C31 C -0.47453(17) 0.98989(19) 0.11134(11) 0.0374(9) Uani 1 1 d .
H31A H -0.5046 1.0069 0.1304 0.045 Uiso 1 1 calc R
C32 C -0.41266(16) 0.97798(16) 0.12513(10) 0.0281(8) Uani 1 1 d .
N4 N -0.39131(13) 0.98530(14) 0.16503(8) 0.0280(7) Uani 1 1 d .
C33 C -0.43290(16) 1.01216(18) 0.19650(10) 0.0310(8) Uani 1 1 d .
H33A H -0.4700 0.9830 0.1998 0.037 Uiso 1 1 calc R
H33B H -0.4465 1.0584 0.1891 0.037 Uiso 1 1 calc R
P3 P -0.38588(4) 1.01250(4) 0.24456(3) 0.0272(2) Uani 1 1 d .
C34 C -0.44379(17) 1.04007(17) 0.28487(10) 0.0313(8) Uani 1 1 d .
H34A H -0.4198 1.0500 0.3110 0.038 Uiso 1 1 calc R
C35 C -0.48046(19) 1.10445(19) 0.27420(13) 0.0469(11) Uani 1 1 d .
H35A H -0.5103 1.1139 0.2966 0.070 Uiso 1 1 calc R
H35B H -0.5027 1.0979 0.2478 0.070 Uiso 1 1 calc R
H35C H -0.4517 1.1425 0.2715 0.070 Uiso 1 1 calc R
C36 C -0.48889(18) 0.9831(2) 0.29551(12) 0.0427(10) Uani 1 1 d .
H36A H -0.5167 0.9977 0.3180 0.064 Uiso 1 1 calc R
H36B H -0.4655 0.9433 0.3047 0.064 Uiso 1 1 calc R
H36C H -0.5135 0.9717 0.2707 0.064 Uiso 1 1 calc R
C37 C -0.33636(18) 1.08914(18) 0.23664(12) 0.0383(9) Uani 1 1 d .
H37A H -0.2968 1.0705 0.2249 0.046 Uiso 1 1 calc R
C38 C -0.31696(18) 1.11840(19) 0.27867(13) 0.0459(10) Uani 1 1 d .
H38A H -0.2817 1.1490 0.2747 0.069 Uiso 1 1 calc R
H38B H -0.3049 1.0817 0.2975 0.069 Uiso 1 1 calc R
H38C H -0.3518 1.1434 0.2909 0.069 Uiso 1 1 calc R
C39 C -0.3554(2) 1.1416(2) 0.20522(13) 0.0600(13) Uani 1 1 d .
H39A H -0.3224 1.1755 0.2026 0.090 Uiso 1 1 calc R
H39B H -0.3937 1.1636 0.2146 0.090 Uiso 1 1 calc R
H39C H -0.3624 1.1201 0.1780 0.090 Uiso 1 1 calc R
N5 N -0.34530(16) 0.92397(17) 0.31339(11) 0.0459(9) Uani 1 1 d .
N6 N -0.35812(18) 0.9298(2) 0.34696(12) 0.0657(11) Uani 1 1 d .
N7 N 0.47730(16) 0.6810(2) -0.09136(10) 0.0546(10) Uani 1 1 d .
C40 C 0.4657(2) 0.6098(3) -0.10139(16) 0.0815(18) Uani 1 1 d .
H40A H 0.5051 0.5844 -0.0984 0.098 Uiso 1 1 calc R
H40B H 0.4526 0.6065 -0.1310 0.098 Uiso 1 1 calc R
C41 C 0.4169(2) 0.5771(3) -0.07424(17) 0.0790(17) Uani 1 1 d .
H41A H 0.3776 0.6030 -0.0760 0.095 Uiso 1 1 calc R
H41B H 0.4087 0.5306 -0.0841 0.095 Uiso 1 1 calc R
O1 O 0.43764(14) 0.57559(16) -0.03290(11) 0.0667(9) Uani 1 1 d .
C42 C 0.3999(3) 0.5338(3) -0.0079(2) 0.0867(18) Uani 1 1 d .
H42A H 0.4029 0.4865 -0.0178 0.104 Uiso 1 1 calc R
H42B H 0.3560 0.5482 -0.0103 0.104 Uiso 1 1 calc R
C43 C 0.4206(3) 0.5381(3) 0.0369(2) 0.0883(19) Uani 1 1 d .
H43A H 0.3976 0.5047 0.0540 0.106 Uiso 1 1 calc R
H43B H 0.4655 0.5277 0.0389 0.106 Uiso 1 1 calc R
O2 O 0.40935(14) 0.60263(17) 0.05170(10) 0.0670(9) Uani 1 1 d .
C44 C 0.4170(3) 0.6079(3) 0.09619(16) 0.094(2) Uani 1 1 d .
H44A H 0.4600 0.5954 0.1039 0.113 Uiso 1 1 calc R
H44B H 0.3883 0.5763 0.1104 0.113 Uiso 1 1 calc R
C45 C 0.4040(3) 0.6782(4) 0.11036(16) 0.092(2) Uani 1 1 d .
H45A H 0.3614 0.6907 0.1016 0.111 Uiso 1 1 calc R
H45B H 0.4053 0.6794 0.1413 0.111 Uiso 1 1 calc R
N8 N 0.44687(18) 0.7281(2) 0.09424(10) 0.0598(11) Uani 1 1 d .
C46 C 0.4215(3) 0.7961(3) 0.10221(14) 0.0859(19) Uani 1 1 d .
H46A H 0.4559 0.8292 0.1024 0.103 Uiso 1 1 calc R
H46B H 0.4017 0.7968 0.1302 0.103 Uiso 1 1 calc R
C47 C 0.3736(3) 0.8172(3) 0.06912(14) 0.098(2) Uani 1 1 d .
H47A H 0.3410 0.7822 0.0663 0.117 Uiso 1 1 calc R
H47B H 0.3536 0.8603 0.0771 0.117 Uiso 1 1 calc R
O3 O 0.40669(14) 0.82474(16) 0.03056(9) 0.0657(9) Uani 1 1 d .
C48 C 0.3731(2) 0.8641(2) 0.00109(15) 0.0668(14) Uani 1 1 d .
H48A H 0.3681 0.9107 0.0117 0.080 Uiso 1 1 calc R
H48B H 0.3312 0.8445 -0.0032 0.080 Uiso 1 1 calc R
C49 C 0.4073(2) 0.8648(2) -0.03870(16) 0.0648(14) Uani 1 1 d .
H49A H 0.3849 0.8932 -0.0593 0.078 Uiso 1 1 calc R
H49B H 0.4490 0.8846 -0.0343 0.078 Uiso 1 1 calc R
O4 O 0.41329(13) 0.79814(14) -0.05451(8) 0.0483(7) Uani 1 1 d .
C50 C 0.4303(2) 0.7965(3) -0.09692(13) 0.0666(14) Uani 1 1 d .
H50A H 0.4718 0.8173 -0.1005 0.080 Uiso 1 1 calc R
H50B H 0.4001 0.8228 -0.1136 0.080 Uiso 1 1 calc R
C51 C 0.4318(2) 0.7241(3) -0.11215(13) 0.0735(16) Uani 1 1 d .
H51A H 0.3900 0.7041 -0.1082 0.088 Uiso 1 1 calc R
H51B H 0.4406 0.7241 -0.1425 0.088 Uiso 1 1 calc R
C52 C 0.5407(2) 0.6989(3) -0.10495(13) 0.0637(14) Uani 1 1 d .
H52A H 0.5426 0.7482 -0.1101 0.076 Uiso 1 1 calc R
H52B H 0.5498 0.6757 -0.1317 0.076 Uiso 1 1 calc R
C53 C 0.5897(2) 0.6802(2) -0.07330(12) 0.0555(12) Uani 1 1 d .
H53A H 0.5861 0.6318 -0.0659 0.067 Uiso 1 1 calc R
H53B H 0.6316 0.6881 -0.0851 0.067 Uiso 1 1 calc R
O5 O 0.58091(12) 0.72059(14) -0.03725(8) 0.0477(7) Uani 1 1 d .
C54 C 0.63055(19) 0.7131(2) -0.00844(13) 0.0548(12) Uani 1 1 d .
H54A H 0.6700 0.7275 -0.0216 0.066 Uiso 1 1 calc R
H54B H 0.6346 0.6651 -0.0001 0.066 Uiso 1 1 calc R
C55 C 0.6173(2) 0.7555(2) 0.02915(14) 0.0617(13) Uani 1 1 d .
H55A H 0.6545 0.7576 0.0473 0.074 Uiso 1 1 calc R
H55B H 0.6067 0.8021 0.0204 0.074 Uiso 1 1 calc R
O6 O 0.56675(13) 0.72650(14) 0.05155(8) 0.0472(7) Uani 1 1 d .
C56 C 0.5580(2) 0.7594(2) 0.09052(13) 0.0553(12) Uani 1 1 d .
H56A H 0.5452 0.8068 0.0861 0.066 Uiso 1 1 calc R
H56B H 0.5971 0.7591 0.1068 0.066 Uiso 1 1 calc R
C57 C 0.5082(2) 0.7215(2) 0.11367(12) 0.0553(12) Uani 1 1 d .
H57A H 0.5195 0.6731 0.1149 0.066 Uiso 1 1 calc R
H57B H 0.5060 0.7386 0.1428 0.066 Uiso 1 1 calc R
K1 K 0.46245(4) 0.70661(4) 0.00092(2) 0.0388(2) Uani 1 1 d .

loop_
_atom_site_aniso_label
_atom_site_aniso_U_11
_atom_site_aniso_U_22
_atom_site_aniso_U_33
_atom_site_aniso_U_23
_atom_site_aniso_U_13
_atom_site_aniso_U_12
Co2 0.0323(3) 0.0244(3) 0.0326(3) 0.0014(2) -0.0043(2) -0.0022(2)
Co1 0.0254(2) 0.0208(2) 0.0263(2) -0.00025(19) -0.0017(2) -0.0004(2)
N1 0.0228(16) 0.0220(15) 0.0277(15) -0.0031(12) -0.0004(12) -0.0015(12)
C1 0.0214(19) 0.029(2) 0.034(2) -0.0050(16) -0.0064(16) -0.0014(16)
C2 0.031(2) 0.032(2) 0.032(2) -0.0036(16) 0.0006(16) -0.0032(17)
C3 0.027(2) 0.042(2) 0.044(2) -0.0144(19) 0.0084(17) -0.0034(18)
C4 0.030(2) 0.029(2) 0.057(3) -0.0132(19) 0.0046(19) 0.0043(18)
C5 0.029(2) 0.0229(19) 0.048(2) -0.0045(17) 0.0014(18) -0.0028(16)
C6 0.0236(19) 0.0245(19) 0.042(2) -0.0049(16) -0.0045(16) -0.0035(16)
N2 0.0290(16) 0.0211(14) 0.0306(16) 0.0007(12) 0.0016(13) -0.0019(13)
C7 0.029(2) 0.0272(19) 0.040(2) -0.0031(16) 0.0075(17) -0.0020(17)
P1 0.0282(5) 0.0224(5) 0.0340(5) 0.0036(4) -0.0031(4) -0.0029(4)
C8 0.030(2) 0.030(2) 0.037(2) -0.0060(16) -0.0015(17) -0.0007(17)
C9 0.030(2) 0.042(2) 0.045(2) -0.0035(19) -0.0042(18) -0.0037(18)
C10 0.038(2) 0.045(2) 0.050(3) -0.003(2) 0.0023(19) -0.001(2)
C11 0.036(2) 0.029(2) 0.054(3) 0.0165(18) -0.0059(19) -0.0009(18)
C12 0.064(3) 0.052(3) 0.052(3) 0.024(2) -0.013(2) -0.001(2)
C13 0.046(3) 0.028(2) 0.086(3) 0.014(2) -0.007(2) 0.000(2)
C14 0.026(2) 0.0237(18) 0.033(2) -0.0039(15) 0.0048(15) 0.0011(16)
C15 0.037(2) 0.028(2) 0.031(2) 0.0013(16) 0.0084(17) 0.0047(17)
C16 0.052(3) 0.028(2) 0.037(2) 0.0103(17) 0.0118(19) 0.0010(19)
C17 0.040(2) 0.029(2) 0.044(2) 0.0058(17) 0.0136(19) -0.0030(18)
C18 0.033(2) 0.0244(19) 0.042(2) -0.0023(16) 0.0019(17) -0.0030(17)
C19 0.0278(19) 0.0180(17) 0.0323(19) -0.0023(15) 0.0025(16) 0.0051(15)
N3 0.0253(16) 0.0230(15) 0.0279(15) -0.0002(12) -0.0033(13) -0.0046(13)
C20 0.032(2) 0.0225(18) 0.0316(19) -0.0018(15) -0.0023(16) -0.0030(16)
P2 0.0318(5) 0.0233(5) 0.0243(4) -0.0025(4) -0.0027(4) 0.0020(4)
C21 0.029(2) 0.053(3) 0.032(2) -0.0095(18) -0.0083(17) -0.0004(19)
C22 0.090(4) 0.139(5) 0.032(3) -0.003(3) -0.011(3) -0.046(4)
C23 0.036(2) 0.069(3) 0.047(3) -0.010(2) -0.013(2) -0.005(2)
C24 0.110(4) 0.051(3) 0.057(3) 0.017(2) 0.035(3) 0.044(3)
C25 0.151(6) 0.105(5) 0.053(3) -0.009(3) 0.000(3) 0.094(4)
C26 0.043(3) 0.036(2) 0.070(3) 0.012(2) 0.003(2) 0.006(2)
C27 0.030(2) 0.0268(19) 0.0285(19) 0.0010(15) -0.0025(16) 0.0008(16)
C28 0.038(2) 0.039(2) 0.0262(19) -0.0052(16) -0.0028(16) 0.0018(18)
C29 0.041(2) 0.059(3) 0.024(2) -0.0046(18) -0.0080(18) 0.004(2)
C30 0.034(2) 0.056(3) 0.041(2) 0.000(2) -0.0115(19) 0.005(2)
C31 0.034(2) 0.047(2) 0.032(2) 0.0008(18) -0.0037(17) 0.0095(19)
C32 0.031(2) 0.0238(19) 0.0298(19) 0.0003(15) 0.0001(16) 0.0023(16)
N4 0.0277(16) 0.0332(16) 0.0231(15) -0.0018(13) -0.0010(12) 0.0074(14)
C33 0.037(2) 0.029(2) 0.0271(19) -0.0010(16) 0.0019(16) 0.0084(17)
P3 0.0339(5) 0.0230(5) 0.0246(5) -0.0005(4) 0.0004(4) -0.0006(4)
C34 0.040(2) 0.0279(19) 0.0264(19) -0.0027(15) 0.0018(16) 0.0034(18)
C35 0.057(3) 0.035(2) 0.049(3) -0.0047(19) 0.006(2) 0.014(2)
C36 0.041(2) 0.045(2) 0.043(2) 0.0037(19) 0.0096(19) 0.004(2)
C37 0.043(2) 0.030(2) 0.042(2) 0.0039(18) 0.0056(19) -0.0029(18)
C38 0.041(2) 0.029(2) 0.067(3) -0.008(2) 0.003(2) -0.0078(19)
C39 0.097(4) 0.034(2) 0.049(3) 0.004(2) 0.010(3) -0.012(3)
N5 0.048(2) 0.048(2) 0.041(2) 0.0105(17) 0.0008(17) 0.0044(18)
N6 0.066(3) 0.086(3) 0.044(2) 0.017(2) 0.003(2) 0.014(2)
N7 0.040(2) 0.085(3) 0.038(2) -0.019(2) -0.0073(17) 0.009(2)
C40 0.055(3) 0.119(5) 0.070(4) -0.051(3) -0.004(3) 0.012(3)
C41 0.049(3) 0.087(4) 0.101(4) -0.059(3) -0.007(3) 0.001(3)
O1 0.054(2) 0.062(2) 0.084(2) -0.0255(19) -0.0117(18) -0.0078(18)
C42 0.076(4) 0.055(3) 0.129(6) -0.012(3) 0.009(4) -0.024(3)
C43 0.089(4) 0.047(3) 0.129(6) 0.021(3) -0.015(4) -0.022(3)
O2 0.063(2) 0.069(2) 0.070(2) 0.0190(18) -0.0022(17) -0.0150(18)
C44 0.106(5) 0.124(5) 0.052(3) 0.052(4) -0.020(3) -0.057(4)
C45 0.082(4) 0.149(6) 0.046(3) 0.008(4) 0.011(3) -0.037(4)
N8 0.056(3) 0.087(3) 0.037(2) -0.004(2) 0.0049(19) 0.011(2)
C46 0.103(4) 0.119(5) 0.036(3) -0.020(3) -0.006(3) 0.055(4)
C47 0.097(4) 0.154(6) 0.043(3) -0.016(3) 0.008(3) 0.072(4)
O3 0.071(2) 0.075(2) 0.052(2) -0.0198(17) -0.0127(17) 0.0270(19)
C48 0.079(4) 0.054(3) 0.067(3) -0.009(3) -0.032(3) 0.021(3)
C49 0.069(3) 0.048(3) 0.077(4) -0.005(3) -0.028(3) 0.008(3)
O4 0.0511(18) 0.0529(18) 0.0409(17) 0.0011(14) -0.0090(13) 0.0050(15)
C50 0.064(3) 0.098(4) 0.038(3) 0.021(3) 0.003(2) 0.015(3)
C51 0.055(3) 0.138(5) 0.028(2) -0.018(3) -0.005(2) 0.014(3)
C52 0.053(3) 0.105(4) 0.034(2) -0.005(2) 0.002(2) 0.019(3)
C53 0.045(3) 0.081(3) 0.041(3) -0.001(2) 0.002(2) 0.007(3)
O5 0.0391(16) 0.0656(19) 0.0383(16) -0.0009(14) -0.0079(13) 0.0040(15)
C54 0.033(2) 0.084(3) 0.047(3) 0.001(2) -0.010(2) 0.003(2)
C55 0.050(3) 0.079(3) 0.056(3) 0.002(3) -0.011(2) -0.021(3)
O6 0.0519(19) 0.0534(18) 0.0365(16) -0.0100(14) -0.0103(13) -0.0053(15)
C56 0.061(3) 0.063(3) 0.043(3) -0.013(2) -0.016(2) -0.002(3)
C57 0.063(3) 0.068(3) 0.035(2) -0.005(2) -0.016(2) 0.003(3)
K1 0.0442(5) 0.0415(5) 0.0308(4) -0.0023(4) -0.0007(4) -0.0026(4)

loop_
_atom_type_symbol
_atom_type_description
_atom_type_scat_dispersion_real
_atom_type_scat_dispersion_imag
_atom_type_scat_source
C C 0.0033 0.0016 'International Tables Vol C Tables 4.2.6.8 and 6.1.1.4'
H H 0.0000 0.0000 'International Tables Vol C Tables 4.2.6.8 and 6.1.1.4'
N N 0.0061 0.0033 'International Tables Vol C Tables 4.2.6.8 and 6.1.1.4'
O O 0.0106 0.0060 'International Tables Vol C Tables 4.2.6.8 and 6.1.1.4'
P P 0.1023 0.0942 'International Tables Vol C Tables 4.2.6.8 and 6.1.1.4'
K K 0.2009 0.2494 'International Tables Vol C Tables 4.2.6.8 and 6.1.1.4'
Co Co 0.3494 0.9721 'International Tables Vol C Tables 4.2.6.8 and 6.1.1.4'

loop_
_geom_angle_atom_site_label_1
_geom_angle_atom_site_label_2
_geom_angle_atom_site_label_3
_geom_angle
N5 Co2 P1 102.73(11)
N5 Co2 P3 93.41(11)
P1 Co2 P3 124.02(4)
N5 Co2 P2 103.59(11)
P1 Co2 P2 112.75(4)
P3 Co2 P2 114.70(4)
N5 Co2 Co1 170.10(11)
P1 Co2 Co1 82.95(3)
P3 Co2 Co1 76.69(3)
P2 Co2 Co1 81.23(3)
N2 Co1 N3 119.01(11)
N2 Co1 N4 118.38(12)
N3 Co1 N4 117.71(12)
N2 Co1 N1 82.48(11)
N3 Co1 N1 83.24(11)
N4 Co1 N1 82.08(11)
N2 Co1 Co2 97.10(8)
N3 Co1 Co2 96.16(8)
N4 Co1 Co2 98.94(8)
N1 Co1 Co2 178.97(8)
C27 N1 C1 114.7(2)
C27 N1 C14 115.5(3)
C1 N1 C14 112.8(2)
C27 N1 Co1 104.32(19)
C1 N1 Co1 104.02(19)
C14 N1 Co1 103.79(19)
C2 C1 C6 121.3(3)
C2 C1 N1 123.7(3)
C6 C1 N1 115.0(3)
C1 C2 C3 121.2(3)
C1 C2 H2A 119.4
C3 C2 H2A 119.4
C4 C3 C2 118.5(3)
C4 C3 H3A 120.7
C2 C3 H3A 120.7
C3 C4 C5 121.6(3)
C3 C4 H4A 119.2
C5 C4 H4A 119.2
C4 C5 C6 121.4(3)
C4 C5 H5A 119.3
C6 C5 H5A 119.3
N2 C6 C5 126.4(3)
N2 C6 C1 117.6(3)
C5 C6 C1 116.0(3)
C6 N2 C7 116.7(3)
C6 N2 Co1 112.5(2)
C7 N2 Co1 127.0(2)
N2 C7 P1 110.1(2)
N2 C7 H7A 109.6
P1 C7 H7A 109.6
N2 C7 H7B 109.6
P1 C7 H7B 109.6
H7A C7 H7B 108.2
C7 P1 C8 98.80(16)
C7 P1 C11 96.59(17)
C8 P1 C11 102.34(16)
C7 P1 Co2 115.42(11)
C8 P1 Co2 121.83(12)
C11 P1 Co2 117.50(12)
C9 C8 C10 110.1(3)
C9 C8 P1 109.5(2)
C10 C8 P1 113.5(3)
C9 C8 H8A 107.9
C10 C8 H8A 107.9
P1 C8 H8A 107.9
C8 C9 H9A 109.5
C8 C9 H9B 109.5
H9A C9 H9B 109.5
C8 C9 H9C 109.5
H9A C9 H9C 109.5
H9B C9 H9C 109.5
C8 C10 H10A 109.5
C8 C10 H10B 109.5
H10A C10 H10B 109.5
C8 C10 H10C 109.5
H10A C10 H10C 109.5
H10B C10 H10C 109.5
C12 C11 C13 111.6(3)
C12 C11 P1 115.0(3)
C13 C11 P1 115.2(3)
C12 C11 H11A 104.5
C13 C11 H11A 104.5
P1 C11 H11A 104.5
C11 C12 H12A 109.5
C11 C12 H12B 109.5
H12A C12 H12B 109.5
C11 C12 H12C 109.5
H12A C12 H12C 109.5
H12B C12 H12C 109.5
C11 C13 H13A 109.5
C11 C13 H13B 109.5
H13A C13 H13B 109.5
C11 C13 H13C 109.5
H13A C13 H13C 109.5
H13B C13 H13C 109.5
C15 C14 C19 121.6(3)
C15 C14 N1 122.7(3)
C19 C14 N1 115.6(3)
C14 C15 C16 120.5(3)
C14 C15 H15A 119.8
C16 C15 H15A 119.8
C17 C16 C15 119.2(3)
C17 C16 H16A 120.4
C15 C16 H16A 120.4
C16 C17 C18 121.5(3)
C16 C17 H17A 119.3
C18 C17 H17A 119.3
C17 C18 C19 120.7(3)
C17 C18 H18A 119.7
C19 C18 H18A 119.7
N3 C19 C18 125.7(3)
N3 C19 C14 117.8(3)
C18 C19 C14 116.5(3)
C19 N3 C20 118.0(3)
C19 N3 Co1 113.3(2)
C20 N3 Co1 127.5(2)
N3 C20 P2 107.8(2)
N3 C20 H20A 110.1
P2 C20 H20A 110.1
N3 C20 H20B 110.1
P2 C20 H20B 110.1
H20A C20 H20B 108.5
C20 P2 C24 97.87(18)
C20 P2 C21 99.56(16)
C24 P2 C21 101.9(2)
C20 P2 Co2 113.82(12)
C24 P2 Co2 122.91(19)
C21 P2 Co2 116.83(12)
C22 C21 C23 109.3(3)
C22 C21 P2 114.7(3)
C23 C21 P2 116.5(3)
C22 C21 H21A 105.1
C23 C21 H21A 105.1
P2 C21 H21A 105.1
C21 C22 H22A 109.5
C21 C22 H22B 109.5
H22A C22 H22B 109.5
C21 C22 H22C 109.5
H22A C22 H22C 109.5
H22B C22 H22C 109.5
C21 C23 H23A 109.5
C21 C23 H23B 109.5
H23A C23 H23B 109.5
C21 C23 H23C 109.5
H23A C23 H23C 109.5
H23B C23 H23C 109.5
C25 C24 C26 117.4(4)
C25 C24 P2 119.1(4)
C26 C24 P2 115.4(3)
C25 C24 H24A 99.5
C26 C24 H24A 99.5
P2 C24 H24A 99.5
C24 C25 H25A 109.5
C24 C25 H25B 109.5
H25A C25 H25B 109.5
C24 C25 H25C 109.5
H25A C25 H25C 109.5
H25B C25 H25C 109.5
C24 C26 H26A 109.5
C24 C26 H26B 109.5
H26A C26 H26B 109.5
C24 C26 H26C 109.5
H26A C26 H26C 109.5
H26B C26 H26C 109.5
C28 C27 C32 121.6(3)
C28 C27 N1 123.4(3)
C32 C27 N1 114.9(3)
C27 C28 C29 120.9(3)
C27 C28 H28A 119.6
C29 C28 H28A 119.6
C30 C29 C28 118.7(3)
C30 C29 H29A 120.6
C28 C29 H29A 120.6
C29 C30 C31 122.0(4)
C29 C30 H30A 119.0
C31 C30 H30A 119.0
C30 C31 C32 120.3(3)
C30 C31 H31A 119.9
C32 C31 H31A 119.9
N4 C32 C31 126.0(3)
N4 C32 C27 117.5(3)
C31 C32 C27 116.5(3)
C32 N4 C33 118.7(3)
C32 N4 Co1 113.0(2)
C33 N4 Co1 125.4(2)
N4 C33 P3 103.9(2)
N4 C33 H33A 111.0
P3 C33 H33A 111.0
N4 C33 H33B 111.0
P3 C33 H33B 111.0
H33A C33 H33B 109.0
C33 P3 C37 101.74(17)
C33 P3 C34 102.07(16)
C37 P3 C34 103.64(16)
C33 P3 Co2 117.90(11)
C37 P3 Co2 112.31(13)
C34 P3 Co2 117.10(11)
C36 C34 C35 109.6(3)
C36 C34 P3 111.2(2)
C35 C34 P3 115.5(2)
C36 C34 H34A 106.7
C35 C34 H34A 106.7
P3 C34 H34A 106.7
C34 C35 H35A 109.5
C34 C35 H35B 109.5
H35A C35 H35B 109.5
C34 C35 H35C 109.5
H35A C35 H35C 109.5
H35B C35 H35C 109.5
C34 C36 H36A 109.5
C34 C36 H36B 109.5
H36A C36 H36B 109.5
C34 C36 H36C 109.5
H36A C36 H36C 109.5
H36B C36 H36C 109.5
C39 C37 C38 113.7(3)
C39 C37 P3 119.8(3)
C38 C37 P3 110.2(3)
C39 C37 H37A 103.7
C38 C37 H37A 103.7
P3 C37 H37A 103.7
C37 C38 H38A 109.5
C37 C38 H38B 109.5
H38A C38 H38B 109.5
C37 C38 H38C 109.5
H38A C38 H38C 109.5
H38B C38 H38C 109.5
C37 C39 H39A 109.5
C37 C39 H39B 109.5
H39A C39 H39B 109.5
C37 C39 H39C 109.5
H39A C39 H39C 109.5
H39B C39 H39C 109.5
N6 N5 Co2 175.4(4)
C51 N7 C40 110.4(4)
C51 N7 C52 110.3(4)
C40 N7 C52 108.9(4)
C51 N7 K1 106.0(2)
C40 N7 K1 111.0(3)
C52 N7 K1 110.3(2)
N7 C40 C41 113.9(4)
N7 C40 H40A 108.8
C41 C40 H40A 108.8
N7 C40 H40B 108.8
C41 C40 H40B 108.8
H40A C40 H40B 107.7
O1 C41 C40 109.3(4)
O1 C41 H41A 109.8
C40 C41 H41A 109.8
O1 C41 H41B 109.8
C40 C41 H41B 109.8
H41A C41 H41B 108.3
C41 O1 C42 111.3(4)
C41 O1 K1 113.5(3)
C42 O1 K1 115.3(3)
O1 C42 C43 109.6(4)
O1 C42 H42A 109.8
C43 C42 H42A 109.8
O1 C42 H42B 109.8
C43 C42 H42B 109.8
H42A C42 H42B 108.2
O2 C43 C42 109.1(4)
O2 C43 H43A 109.9
C42 C43 H43A 109.9
O2 C43 H43B 109.9
C42 C43 H43B 109.9
H43A C43 H43B 108.3
C43 O2 C44 112.7(4)
C43 O2 K1 113.6(3)
C44 O2 K1 117.6(3)
O2 C44 C45 110.3(4)
O2 C44 H44A 109.6
C45 C44 H44A 109.6
O2 C44 H44B 109.6
C45 C44 H44B 109.6
H44A C44 H44B 108.1
N8 C45 C44 114.2(5)
N8 C45 H45A 108.7
C44 C45 H45A 108.7
N8 C45 H45B 108.7
C44 C45 H45B 108.7
H45A C45 H45B 107.6
C45 N8 C57 111.3(4)
C45 N8 C46 109.0(4)
C57 N8 C46 110.0(4)
C45 N8 K1 108.9(3)
C57 N8 K1 107.8(2)
C46 N8 K1 109.8(3)
N8 C46 C47 112.2(4)
N8 C46 H46A 109.2
C47 C46 H46A 109.2
N8 C46 H46B 109.2
C47 C46 H46B 109.2
H46A C46 H46B 107.9
O3 C47 C46 106.7(4)
O3 C47 H47A 110.4
C46 C47 H47A 110.4
O3 C47 H47B 110.4
C46 C47 H47B 110.4
H47A C47 H47B 108.6
C48 O3 C47 112.0(4)
C48 O3 K1 116.9(2)
C47 O3 K1 114.7(3)
O3 C48 C49 108.9(4)
O3 C48 H48A 109.9
C49 C48 H48A 109.9
O3 C48 H48B 109.9
C49 C48 H48B 109.9
H48A C48 H48B 108.3
O4 C49 C48 110.2(4)
O4 C49 H49A 109.6
C48 C49 H49A 109.6
O4 C49 H49B 109.6
C48 C49 H49B 109.6
H49A C49 H49B 108.1
C50 O4 C49 112.9(4)
C50 O4 K1 120.5(2)
C49 O4 K1 114.8(2)
O4 C50 C51 109.7(4)
O4 C50 H50A 109.7
C51 C50 H50A 109.7
O4 C50 H50B 109.7
C51 C50 H50B 109.7
H50A C50 H50B 108.2
N7 C51 C50 114.9(4)
N7 C51 H51A 108.6
C50 C51 H51A 108.6
N7 C51 H51B 108.6
C50 C51 H51B 108.6
H51A C51 H51B 107.5
N7 C52 C53 113.0(4)
N7 C52 H52A 109.0
C53 C52 H52A 109.0
N7 C52 H52B 109.0
C53 C52 H52B 109.0
H52A C52 H52B 107.8
O5 C53 C52 108.2(3)
O5 C53 H53A 110.0
C52 C53 H53A 110.0
O5 C53 H53B 110.0
C52 C53 H53B 110.0
H53A C53 H53B 108.4
C53 O5 C54 111.6(3)
C53 O5 K1 114.5(2)
C54 O5 K1 112.8(2)
O5 C54 C55 108.6(3)
O5 C54 H54A 110.0
C55 C54 H54A 110.0
O5 C54 H54B 110.0
C55 C54 H54B 110.0
H54A C54 H54B 108.3
O6 C55 C54 108.8(4)
O6 C55 H55A 109.9
C54 C55 H55A 109.9
O6 C55 H55B 109.9
C54 C55 H55B 109.9
H55A C55 H55B 108.3
C56 O6 C55 111.0(3)
C56 O6 K1 117.8(2)
C55 O6 K1 112.3(2)
O6 C56 C57 107.4(3)
O6 C56 H56A 110.2
C57 C56 H56A 110.2
O6 C56 H56B 110.2
C57 C56 H56B 110.2
H56A C56 H56B 108.5
N8 C57 C56 112.9(4)
N8 C57 H57A 109.0
C56 C57 H57A 109.0
N8 C57 H57B 109.0
C56 C57 H57B 109.0
H57A C57 H57B 107.8
O4 K1 O3 60.05(8)
O4 K1 O6 126.15(9)
O3 K1 O6 91.77(8)
O4 K1 O5 90.27(8)
O3 K1 O5 116.72(9)
O6 K1 O5 60.90(8)
O4 K1 O2 133.40(9)
O3 K1 O2 103.80(10)
O6 K1 O2 95.39(9)
O5 K1 O2 132.28(9)
O4 K1 O1 106.43(9)
O3 K1 O1 143.80(10)
O6 K1 O1 119.76(9)
O5 K1 O1 95.38(9)
O2 K1 O1 59.14(10)
O4 K1 N7 61.32(9)
O3 K1 N7 121.26(10)
O6 K1 N7 120.37(9)
O5 K1 N7 60.02(8)
O2 K1 N7 118.51(11)
O1 K1 N7 59.79(11)
O4 K1 N8 119.95(10)
O3 K1 N8 60.09(10)
O6 K1 N8 59.97(9)
O5 K1 N8 120.53(9)
O2 K1 N8 59.91(11)
O1 K1 N8 118.59(11)
N7 K1 N8 178.37(12)

loop_
_geom_bond_atom_site_label_1
_geom_bond_atom_site_label_2
_geom_bond_distance
Co2 N5 1.770(4)
Co2 P1 2.2505(10)
Co2 P3 2.2515(10)
Co2 P2 2.2651(11)
Co2 Co1 2.6771(7)
Co1 N2 1.929(3)
Co1 N3 1.931(3)
Co1 N4 1.933(3)
Co1 N1 2.135(3)
N1 C27 1.469(4)
N1 C1 1.471(4)
N1 C14 1.473(4)
C1 C2 1.374(5)
C1 C6 1.425(5)
C2 C3 1.395(5)
C2 H2A 0.9500
C3 C4 1.377(5)
C3 H3A 0.9500
C4 C5 1.377(5)
C4 H4A 0.9500
C5 C6 1.419(5)
C5 H5A 0.9500
C6 N2 1.372(4)
N2 C7 1.450(4)
C7 P1 1.851(3)
C7 H7A 0.9900
C7 H7B 0.9900
P1 C8 1.877(4)
P1 C11 1.880(4)
C8 C9 1.521(5)
C8 C10 1.530(5)
C8 H8A 1.0000
C9 H9A 0.9800
C9 H9B 0.9800
C9 H9C 0.9800
C10 H10A 0.9800
C10 H10B 0.9800
C10 H10C 0.9800
C11 C12 1.520(5)
C11 C13 1.532(5)
C11 H11A 1.0000
C12 H12A 0.9800
C12 H12B 0.9800
C12 H12C 0.9800
C13 H13A 0.9800
C13 H13B 0.9800
C13 H13C 0.9800
C14 C15 1.367(4)
C14 C19 1.419(4)
C15 C16 1.399(5)
C15 H15A 0.9500
C16 C17 1.364(5)
C16 H16A 0.9500
C17 C18 1.386(5)
C17 H17A 0.9500
C18 C19 1.414(4)
C18 H18A 0.9500
C19 N3 1.376(4)
N3 C20 1.445(4)
C20 P2 1.847(3)
C20 H20A 0.9900
C20 H20B 0.9900
P2 C24 1.872(4)
P2 C21 1.875(3)
C21 C22 1.514(6)
C21 C23 1.523(5)
C21 H21A 1.0000
C22 H22A 0.9800
C22 H22B 0.9800
C22 H22C 0.9800
C23 H23A 0.9800
C23 H23B 0.9800
C23 H23C 0.9800
C24 C25 1.393(6)
C24 C26 1.493(5)
C24 H24A 1.0000
C25 H25A 0.9800
C25 H25B 0.9800
C25 H25C 0.9800
C26 H26A 0.9800
C26 H26B 0.9800
C26 H26C 0.9800
C27 C28 1.376(4)
C27 C32 1.425(5)
C28 C29 1.387(5)
C28 H28A 0.9500
C29 C30 1.383(5)
C29 H29A 0.9500
C30 C31 1.384(5)
C30 H30A 0.9500
C31 C32 1.423(5)
C31 H31A 0.9500
C32 N4 1.363(4)
N4 C33 1.448(4)
C33 P3 1.840(3)
C33 H33A 0.9900
C33 H33B 0.9900
P3 C37 1.872(4)
P3 C34 1.874(3)
C34 C36 1.527(5)
C34 C35 1.538(5)
C34 H34A 1.0000
C35 H35A 0.9800
C35 H35B 0.9800
C35 H35C 0.9800
C36 H36A 0.9800
C36 H36B 0.9800
C36 H36C 0.9800
C37 C39 1.502(5)
C37 C38 1.522(5)
C37 H37A 1.0000
C38 H38A 0.9800
C38 H38B 0.9800
C38 H38C 0.9800
C39 H39A 0.9800
C39 H39B 0.9800
C39 H39C 0.9800
N5 N6 1.114(4)
N7 C51 1.460(6)
N7 C40 1.467(6)
N7 C52 1.475(5)
N7 K1 3.010(3)
C40 C41 1.510(7)
C40 H40A 0.9900
C40 H40B 0.9900
C41 O1 1.395(6)
C41 H41A 0.9900
C41 H41B 0.9900
O1 C42 1.408(6)
O1 K1 2.861(3)
C42 C43 1.503(7)
C42 H42A 0.9900
C42 H42B 0.9900
C43 O2 1.385(6)
C43 H43A 0.9900
C43 H43B 0.9900
O2 C44 1.435(6)
O2 K1 2.860(3)
C44 C45 1.491(8)
C44 H44A 0.9900
C44 H44B 0.9900
C45 N8 1.448(6)
C45 H45A 0.9900
C45 H45B 0.9900
N8 C57 1.464(5)
N8 C46 1.476(6)
N8 K1 3.032(3)
C46 C47 1.535(6)
C46 H46A 0.9900
C46 H46B 0.9900
C47 O3 1.432(5)
C47 H47A 0.9900
C47 H47B 0.9900
O3 C48 1.421(5)
O3 K1 2.795(3)
C48 C49 1.470(6)
C48 H48A 0.9900
C48 H48B 0.9900
C49 O4 1.419(5)
C49 H49A 0.9900
C49 H49B 0.9900
O4 C50 1.405(5)
O4 K1 2.747(3)
C50 C51 1.516(6)
C50 H50A 0.9900
C50 H50B 0.9900
C51 H51A 0.9900
C51 H51B 0.9900
C52 C53 1.509(5)
C52 H52A 0.9900
C52 H52B 0.9900
C53 O5 1.416(5)
C53 H53A 0.9900
C53 H53B 0.9900
O5 C54 1.418(4)
O5 K1 2.841(3)
C54 C55 1.494(6)
C54 H54A 0.9900
C54 H54B 0.9900
C55 O6 1.425(5)
C55 H55A 0.9900
C55 H55B 0.9900
O6 C56 1.418(4)
O6 K1 2.796(3)
C56 C57 1.504(6)
C56 H56A 0.9900
C56 H56B 0.9900
C57 H57A 0.9900
C57 H57B 0.9900

loop_
_geom_torsion_atom_site_label_1
_geom_torsion_atom_site_label_2
_geom_torsion_atom_site_label_3
_geom_torsion_atom_site_label_4
_geom_torsion
P1 Co2 Co1 N2 -15.34(9)
P3 Co2 Co1 N2 -142.83(9)
P2 Co2 Co1 N2 99.07(9)
P1 Co2 Co1 N3 -135.68(8)
P3 Co2 Co1 N3 96.83(8)
P2 Co2 Co1 N3 -21.26(8)
P1 Co2 Co1 N4 104.95(9)
P3 Co2 Co1 N4 -22.54(9)
P2 Co2 Co1 N4 -140.63(9)
N2 Co1 N1 C27 96.5(2)
N3 Co1 N1 C27 -143.0(2)
N4 Co1 N1 C27 -23.66(19)
N2 Co1 N1 C1 -24.01(19)
N3 Co1 N1 C1 96.5(2)
N4 Co1 N1 C1 -144.2(2)
N2 Co1 N1 C14 -142.2(2)
N3 Co1 N1 C14 -21.63(19)
N4 Co1 N1 C14 97.7(2)
C27 N1 C1 C2 87.5(4)
C14 N1 C1 C2 -47.5(4)
Co1 N1 C1 C2 -159.3(3)
C27 N1 C1 C6 -93.5(3)
C14 N1 C1 C6 131.6(3)
Co1 N1 C1 C6 19.8(3)
C6 C1 C2 C3 -0.2(5)
N1 C1 C2 C3 178.8(3)
C1 C2 C3 C4 0.9(5)
C2 C3 C4 C5 -0.5(5)
C3 C4 C5 C6 -0.7(6)
C4 C5 C6 N2 -177.1(3)
C4 C5 C6 C1 1.4(5)
C2 C1 C6 N2 177.7(3)
N1 C1 C6 N2 -1.4(4)
C2 C1 C6 C5 -0.9(5)
N1 C1 C6 C5 180.0(3)
C5 C6 N2 C7 -2.2(5)
C1 C6 N2 C7 179.3(3)
C5 C6 N2 Co1 157.5(3)
C1 C6 N2 Co1 -20.9(4)
N3 Co1 N2 C6 -52.8(3)
N4 Co1 N2 C6 101.9(2)
N1 Co1 N2 C6 25.1(2)
Co2 Co1 N2 C6 -153.9(2)
N3 Co1 N2 C7 104.4(3)
N4 Co1 N2 C7 -100.9(3)
N1 Co1 N2 C7 -177.6(3)
Co2 Co1 N2 C7 3.3(3)
C6 N2 C7 P1 171.0(2)
Co1 N2 C7 P1 14.6(4)
N2 C7 P1 C8 102.0(3)
N2 C7 P1 C11 -154.3(2)
N2 C7 P1 Co2 -29.6(3)
N5 Co2 P1 C7 -163.14(17)
P3 Co2 P1 C7 93.79(14)
P2 Co2 P1 C7 -52.28(14)
Co1 Co2 P1 C7 25.10(13)
N5 Co2 P1 C8 77.22(18)
P3 Co2 P1 C8 -25.85(15)
P2 Co2 P1 C8 -171.92(13)
Co1 Co2 P1 C8 -94.54(14)
N5 Co2 P1 C11 -50.14(18)
P3 Co2 P1 C11 -153.21(15)
P2 Co2 P1 C11 60.72(15)
Co1 Co2 P1 C11 138.10(15)
C7 P1 C8 C9 -74.6(3)
C11 P1 C8 C9 -173.4(3)
Co2 P1 C8 C9 52.8(3)
C7 P1 C8 C10 162.0(3)
C11 P1 C8 C10 63.2(3)
Co2 P1 C8 C10 -70.6(3)
C7 P1 C11 C12 165.1(3)
C8 P1 C11 C12 -94.3(3)
Co2 P1 C11 C12 42.0(3)
C7 P1 C11 C13 -63.0(3)
C8 P1 C11 C13 37.6(3)
Co2 P1 C11 C13 173.8(3)
C27 N1 C14 C15 -47.9(4)
C1 N1 C14 C15 86.7(4)
Co1 N1 C14 C15 -161.4(3)
C27 N1 C14 C19 134.4(3)
C1 N1 C14 C19 -91.0(3)
Co1 N1 C14 C19 20.9(3)
C19 C14 C15 C16 1.9(5)
N1 C14 C15 C16 -175.7(3)
C14 C15 C16 C17 0.5(5)
C15 C16 C17 C18 -1.6(6)
C16 C17 C18 C19 0.3(5)
C17 C18 C19 N3 -176.0(3)
C17 C18 C19 C14 1.9(5)
C15 C14 C19 N3 175.1(3)
N1 C14 C19 N3 -7.2(4)
C15 C14 C19 C18 -3.0(5)
N1 C14 C19 C18 174.7(3)
C18 C19 N3 C20 -3.8(5)
C14 C19 N3 C20 178.3(3)
C18 C19 N3 Co1 164.7(3)
C14 C19 N3 Co1 -13.2(4)
N2 Co1 N3 C19 97.3(2)
N4 Co1 N3 C19 -57.6(2)
N1 Co1 N3 C19 19.8(2)
Co2 Co1 N3 C19 -161.0(2)
N2 Co1 N3 C20 -95.5(3)
N4 Co1 N3 C20 109.6(3)
N1 Co1 N3 C20 -173.0(3)
Co2 Co1 N3 C20 6.1(3)
C19 N3 C20 P2 -175.6(2)
Co1 N3 C20 P2 17.7(3)
N3 C20 P2 C24 92.6(3)
N3 C20 P2 C21 -163.8(2)
N3 C20 P2 Co2 -38.7(3)
N5 Co2 P2 C20 -137.27(16)
P1 Co2 P2 C20 112.42(12)
P3 Co2 P2 C20 -36.98(13)
Co1 Co2 P2 C20 33.92(12)
N5 Co2 P2 C24 105.1(2)
P1 Co2 P2 C24 -5.23(18)
P3 Co2 P2 C24 -154.62(17)
Co1 Co2 P2 C24 -83.73(17)
N5 Co2 P2 C21 -22.00(18)
P1 Co2 P2 C21 -132.32(15)
P3 Co2 P2 C21 78.29(15)
Co1 Co2 P2 C21 149.19(15)
C20 P2 C21 C22 -178.8(3)
C24 P2 C21 C22 -78.6(4)
Co2 P2 C21 C22 58.2(4)
C20 P2 C21 C23 -49.5(3)
C24 P2 C21 C23 50.8(3)
Co2 P2 C21 C23 -172.4(3)
C20 P2 C24 C25 -45.0(5)
C21 P2 C24 C25 -146.5(5)
Co2 P2 C24 C25 80.2(5)
C20 P2 C24 C26 167.0(4)
C21 P2 C24 C26 65.5(4)
Co2 P2 C24 C26 -67.9(4)
C1 N1 C27 C28 -45.7(4)
C14 N1 C27 C28 88.0(4)
Co1 N1 C27 C28 -158.8(3)
C1 N1 C27 C32 132.7(3)
C14 N1 C27 C32 -93.7(3)
Co1 N1 C27 C32 19.5(3)
C32 C27 C28 C29 -0.1(6)
N1 C27 C28 C29 178.1(3)
C27 C28 C29 C30 0.5(6)
C28 C29 C30 C31 0.3(6)
C29 C30 C31 C32 -1.4(6)
C30 C31 C32 N4 -176.2(3)
C30 C31 C32 C27 1.6(5)
C28 C27 C32 N4 177.1(3)
N1 C27 C32 N4 -1.3(4)
C28 C27 C32 C31 -0.9(5)
N1 C27 C32 C31 -179.3(3)
C31 C32 N4 C33 -4.8(5)
C27 C32 N4 C33 177.4(3)
C31 C32 N4 Co1 156.9(3)
C27 C32 N4 Co1 -20.9(4)
N2 Co1 N4 C32 -52.0(3)
N3 Co1 N4 C32 103.0(2)
N1 Co1 N4 C32 24.9(2)
Co2 Co1 N4 C32 -155.2(2)
N2 Co1 N4 C33 108.2(3)
N3 Co1 N4 C33 -96.8(3)
N1 Co1 N4 C33 -174.8(3)
Co2 Co1 N4 C33 5.1(3)
C32 N4 C33 P3 179.5(2)
Co1 N4 C33 P3 20.3(3)
N4 C33 P3 C37 78.0(2)
N4 C33 P3 C34 -175.1(2)
N4 C33 P3 Co2 -45.3(3)
N5 Co2 P3 C33 -140.69(17)
P1 Co2 P3 C33 -32.83(15)
P2 Co2 P3 C33 112.66(14)
Co1 Co2 P3 C33 38.99(13)
N5 Co2 P3 C37 101.52(17)
P1 Co2 P3 C37 -150.63(13)
P2 Co2 P3 C37 -5.13(14)
Co1 Co2 P3 C37 -78.80(13)
N5 Co2 P3 C34 -18.23(17)
P1 Co2 P3 C34 89.62(14)
P2 Co2 P3 C34 -124.89(13)
Co1 Co2 P3 C34 161.45(13)
C33 P3 C34 C36 74.6(3)
C37 P3 C34 C36 -180.0(3)
Co2 P3 C34 C36 -55.7(3)
C33 P3 C34 C35 -51.1(3)
C37 P3 C34 C35 54.3(3)
Co2 P3 C34 C35 178.6(2)
C33 P3 C37 C39 18.4(4)
C34 P3 C37 C39 -87.3(3)
Co2 P3 C37 C39 145.4(3)
C33 P3 C37 C38 153.1(3)
C34 P3 C37 C38 47.4(3)
Co2 P3 C37 C38 -79.9(3)
C51 N7 C40 C41 -83.5(5)
C52 N7 C40 C41 155.3(4)
K1 N7 C40 C41 33.8(5)
N7 C40 C41 O1 -64.3(6)
C40 C41 O1 C42 -168.0(4)
C40 C41 O1 K1 60.0(4)
C41 O1 C42 C43 -175.3(4)
K1 O1 C42 C43 -44.2(5)
O1 C42 C43 O2 66.3(6)
C42 C43 O2 C44 169.2(4)
C42 C43 O2 K1 -53.8(5)
C43 O2 C44 C45 -179.7(5)
K1 O2 C44 C45 45.1(6)
O2 C44 C45 N8 -64.2(6)
C44 C45 N8 C57 -71.3(5)
C44 C45 N8 C46 167.2(4)
C44 C45 N8 K1 47.4(5)
C45 N8 C46 C47 -82.0(5)
C57 N8 C46 C47 155.7(4)
K1 N8 C46 C47 37.2(5)
N8 C46 C47 O3 -67.0(6)
C46 C47 O3 C48 -161.2(4)
C46 C47 O3 K1 62.5(5)
C47 O3 C48 C49 -175.2(4)
K1 O3 C48 C49 -39.9(5)
O3 C48 C49 O4 60.9(5)
C48 C49 O4 C50 164.1(4)
C48 C49 O4 K1 -52.8(4)
C49 O4 C50 C51 -176.4(4)
K1 O4 C50 C51 42.8(5)
C40 N7 C51 C50 167.5(4)
C52 N7 C51 C50 -72.2(5)
K1 N7 C51 C50 47.2(4)
O4 C50 C51 N7 -62.7(5)
C51 N7 C52 C53 155.2(4)
C40 N7 C52 C53 -83.6(5)
K1 N7 C52 C53 38.4(5)
N7 C52 C53 O5 -66.5(5)
C52 C53 O5 C54 -171.4(4)
C52 C53 O5 K1 58.9(4)
C53 O5 C54 C55 -178.5(4)
K1 O5 C54 C55 -47.9(4)
O5 C54 C55 O6 69.8(5)
C54 C55 O6 C56 171.8(3)
C54 C55 O6 K1 -54.0(4)
C55 O6 C56 C57 -174.7(3)
K1 O6 C56 C57 53.9(4)
C45 N8 C57 C56 165.1(4)
C46 N8 C57 C56 -74.0(5)
K1 N8 C57 C56 45.7(4)
O6 C56 C57 N8 -68.1(5)
C50 O4 K1 O3 162.2(3)
C49 O4 K1 O3 22.1(3)
C50 O4 K1 O6 94.4(3)
C49 O4 K1 O6 -45.8(3)
C50 O4 K1 O5 41.1(3)
C49 O4 K1 O5 -99.0(3)
C50 O4 K1 O2 -117.3(3)
C49 O4 K1 O2 102.5(3)
C50 O4 K1 O1 -54.5(3)
C49 O4 K1 O1 165.3(3)
C50 O4 K1 N7 -13.9(3)
C49 O4 K1 N7 -154.1(3)
C50 O4 K1 N8 167.2(3)
C49 O4 K1 N8 27.1(3)
C48 O3 K1 O4 10.4(3)
C47 O3 K1 O4 144.5(3)
C48 O3 K1 O6 142.0(3)
C47 O3 K1 O6 -83.9(3)
C48 O3 K1 O5 83.9(3)
C47 O3 K1 O5 -141.9(3)
C48 O3 K1 O2 -122.0(3)
C47 O3 K1 O2 12.1(3)
C48 O3 K1 O1 -66.0(4)
C47 O3 K1 O1 68.1(4)
C48 O3 K1 N7 14.4(3)
C47 O3 K1 N7 148.5(3)
C48 O3 K1 N8 -164.5(3)
C47 O3 K1 N8 -30.4(3)
C56 O6 K1 O4 85.0(3)
C55 O6 K1 O4 -45.9(3)
C56 O6 K1 O3 31.6(3)
C55 O6 K1 O3 -99.3(3)
C56 O6 K1 O5 151.4(3)
C55 O6 K1 O5 20.6(3)
C56 O6 K1 O2 -72.5(3)
C55 O6 K1 O2 156.7(3)
C56 O6 K1 O1 -129.8(3)
C55 O6 K1 O1 99.3(3)
C56 O6 K1 N7 159.9(3)
C55 O6 K1 N7 29.0(3)
C56 O6 K1 N8 -22.0(3)
C55 O6 K1 N8 -152.8(3)
C53 O5 K1 O4 -83.6(3)
C54 O5 K1 O4 147.4(3)
C53 O5 K1 O3 -139.7(2)
C54 O5 K1 O3 91.2(3)
C53 O5 K1 O6 144.2(3)
C54 O5 K1 O6 15.1(3)
C53 O5 K1 O2 75.3(3)
C54 O5 K1 O2 -53.7(3)
C53 O5 K1 O1 23.0(3)
C54 O5 K1 O1 -106.1(3)
C53 O5 K1 N7 -27.4(2)
C54 O5 K1 N7 -156.4(3)
C53 O5 K1 N8 150.8(2)
C54 O5 K1 N8 21.8(3)
C43 O2 K1 O4 105.8(3)
C44 O2 K1 O4 -119.4(4)
C43 O2 K1 O3 167.4(3)
C44 O2 K1 O3 -57.8(4)
C43 O2 K1 O6 -99.5(3)
C44 O2 K1 O6 35.3(4)
C43 O2 K1 O5 -44.5(4)
C44 O2 K1 O5 90.3(4)
C43 O2 K1 O1 22.2(3)
C44 O2 K1 O1 157.0(4)
C43 O2 K1 N7 29.5(4)
C44 O2 K1 N7 164.3(4)
C43 O2 K1 N8 -150.0(4)
C44 O2 K1 N8 -15.2(4)
C41 O1 K1 O4 11.8(3)
C42 O1 K1 O4 -118.2(3)
C41 O1 K1 O3 73.3(4)
C42 O1 K1 O3 -56.8(4)
C41 O1 K1 O6 -139.4(3)
C42 O1 K1 O6 90.5(3)
C41 O1 K1 O5 -80.0(3)
C42 O1 K1 O5 149.9(3)
C41 O1 K1 O2 143.0(3)
C42 O1 K1 O2 12.9(3)
C41 O1 K1 N7 -29.5(3)
C42 O1 K1 N7 -159.6(4)
C41 O1 K1 N8 150.7(3)
C42 O1 K1 N8 20.7(4)
C51 N7 K1 O4 -17.2(3)
C40 N7 K1 O4 -137.1(3)
C52 N7 K1 O4 102.2(3)
C51 N7 K1 O3 -21.1(3)
C40 N7 K1 O3 -140.9(3)
C52 N7 K1 O3 98.3(3)
C51 N7 K1 O6 -134.5(3)
C40 N7 K1 O6 105.6(3)
C52 N7 K1 O6 -15.1(3)
C51 N7 K1 O5 -126.0(3)
C40 N7 K1 O5 114.2(3)
C52 N7 K1 O5 -6.6(3)
C51 N7 K1 O2 109.3(3)
C40 N7 K1 O2 -10.6(3)
C52 N7 K1 O2 -131.4(3)
C51 N7 K1 O1 116.6(3)
C40 N7 K1 O1 -3.3(3)
C52 N7 K1 O1 -124.1(3)
C45 N8 K1 O4 109.4(3)
C57 N8 K1 O4 -129.7(3)
C46 N8 K1 O4 -9.9(4)
C45 N8 K1 O3 114.4(4)
C57 N8 K1 O3 -124.7(3)
C46 N8 K1 O3 -4.9(3)
C45 N8 K1 O6 -133.7(4)
C57 N8 K1 O6 -12.8(3)
C46 N8 K1 O6 107.1(3)
C45 N8 K1 O5 -140.4(3)
C57 N8 K1 O5 -19.5(3)
C46 N8 K1 O5 100.4(3)
C45 N8 K1 O2 -16.3(3)
C57 N8 K1 O2 104.6(3)
C46 N8 K1 O2 -135.5(3)
C45 N8 K1 O1 -23.9(4)
C57 N8 K1 O1 97.0(3)
C46 N8 K1 O1 -143.2(3)

loop_
_platon_squeeze_void_nr
_platon_squeeze_void_average_x
_platon_squeeze_void_average_y
_platon_squeeze_void_average_z
_platon_squeeze_void_volume
_platon_squeeze_void_count_electrons
_platon_squeeze_void_content
1 0.250 -0.072 0.080 427 108 ' '
2 0.750 -0.080 0.420 426 107 ' '
3 0.250 0.061 0.580 426 107 ' '
4 0.750 0.058 0.920 427 107 ' '
